data_4311571
loop_
_publ_author_name
'Horst Brombacher'
'Heinrich Vahrenkamp'

_publ_section_title
;
 Pyrazolylborate-Zinc Alkoxide Complexes. 3. Acid-Base Reactions
;
_journal_name_full 'Inorganic Chemistry'
_journal_page_first 6054
_journal_page_last 6060
_journal_paper_doi 10.1021/ic049177a
_journal_volume 43
_journal_year 2004
_chemical_formula_sum 'C35 H33 B N8 O2 S Zn'
_chemical_formula_weight 705.93
_chemical_melting_point 243
_chemical_name_common Tp(Ph,Me)Zn-2,4-thiazolidindionat
_chemical_name_systematic
; 
 Hydrotris(3-phenyl-5-methylpyrazol-1-yl)borato-zink-2,4-thiazolidindionat 
;
_space_group_IT_number 2
_symmetry_cell_setting triclinic
_symmetry_space_group_name_Hall '-P 1'
_symmetry_space_group_name_H-M 'P -1'
_atom_sites_solution_hydrogens geom
_atom_sites_solution_primary Patterson
_atom_sites_solution_secondary difmap
_audit_creation_method SHELXL-97
_cell_angle_alpha 65.7800(10)
_cell_angle_beta 69.3500(10)
_cell_angle_gamma 62.0370(10)
_cell_formula_units_Z 2
_cell_length_a 12.0483(9)
_cell_length_b 12.5006(10)
_cell_length_c 14.4961(11)
_cell_measurement_temperature 206(2)
_cell_volume 1723.5(2)
_computing_cell_refinement 'Bruker SMART'
_computing_data_collection 'Bruker SMART'
_computing_data_reduction 'Bruker SHELXTL'
_computing_molecular_graphics 'Bruker SHELXTL'
_computing_publication_material 'Bruker SHELXTL'
_computing_structure_refinement 'Bruker SHELXTL'
_computing_structure_solution 'Bruker SHELXTL'
_diffrn_ambient_temperature 206(2)
_diffrn_measured_fraction_theta_full 0.946
_diffrn_measured_fraction_theta_max 0.946
_diffrn_measurement_device_type 'CCD area detector'
_diffrn_measurement_method 'phi and omega scans'
_diffrn_radiation_monochromator graphite
_diffrn_radiation_source 'fine-focus sealed tube'
_diffrn_radiation_type MoK\a
_diffrn_radiation_wavelength 0.71073
_diffrn_reflns_av_R_equivalents 0.0260
_diffrn_reflns_av_sigmaI/netI 0.0550
_diffrn_reflns_limit_h_max 15
_diffrn_reflns_limit_h_min -16
_diffrn_reflns_limit_k_max 16
_diffrn_reflns_limit_k_min -16
_diffrn_reflns_limit_l_max 18
_diffrn_reflns_limit_l_min -19
_diffrn_reflns_number 15809
_diffrn_reflns_theta_full 28.32
_diffrn_reflns_theta_max 28.32
_diffrn_reflns_theta_min 1.57
_exptl_absorpt_coefficient_mu 0.817
_exptl_absorpt_correction_type SADABS
_exptl_crystal_colour colorless
_exptl_crystal_density_diffrn 1.360
_exptl_crystal_density_method 'not measured'
_exptl_crystal_description isometric
_exptl_crystal_F_000 732
_exptl_crystal_size_max 0.17
_exptl_crystal_size_mid 0.13
_exptl_crystal_size_min 0.12
_refine_diff_density_max 0.616
_refine_diff_density_min -0.715
_refine_diff_density_rms 0.068
_refine_ls_extinction_method none
_refine_ls_goodness_of_fit_ref 1.030
_refine_ls_hydrogen_treatment 'riding model'
_refine_ls_matrix_type full
_refine_ls_number_parameters 434
_refine_ls_number_reflns 8128
_refine_ls_number_restraints 0
_refine_ls_restrained_S_all 1.030
_refine_ls_R_factor_all 0.0736
_refine_ls_R_factor_gt 0.0452
_refine_ls_shift/su_max 0.023
_refine_ls_shift/su_mean 0.000
_refine_ls_structure_factor_coef Fsqd
_refine_ls_weighting_details 'calc w=1/[\s^2^(Fo^2^)+(0.0598P)^2^+0.2002P] where P=(Fo^2^+2Fc^2^)/3'
_refine_ls_weighting_scheme calc
_refine_ls_wR_factor_gt 0.1079
_refine_ls_wR_factor_ref 0.1225
_reflns_number_gt 5557
_reflns_number_total 8128
_reflns_threshold_expression >2sigma(I)
_cod_data_source_file ic049177asi20040706_093708_4.cif
_cod_data_source_block brombom
_cod_depositor_comments
;
The following automatic conversions were performed:
'_symmetry_cell_setting' value 'Triclinic' changed to 'triclinic'
according to '/home/saulius/struct/CIF-dictionaries/cif_core.dic'
dictionary named 'cif_core.dic' version 2.4.1 from
2010-06-29.

'_geom_angle_publ_flag' value 'Y' changed to 'y' according to
'/home/saulius/struct/CIF-dictionaries/cif_core.dic' dictionary named
'cif_core.dic' version 2.4.1 from 2010-06-29 (84
times).

'_geom_bond_publ_flag' value 'Y' changed to 'y' according to
'/home/saulius/struct/CIF-dictionaries/cif_core.dic' dictionary named
'cif_core.dic' version 2.4.1 from 2010-06-29 (55 times).

Automatic conversion script
Id: cif_fix_enum 1527 2010-12-29 10:47:43Z saulius 
;
_cod_original_sg_symbol_H-M 'P -1 '
_cod_database_code 4311571

loop_
_symmetry_equiv_pos_as_xyz
'x, y, z'
'-x, -y, -z'

loop_
_atom_site_label
_atom_site_type_symbol
_atom_site_fract_x
_atom_site_fract_y
_atom_site_fract_z
_atom_site_U_iso_or_equiv
_atom_site_adp_type
_atom_site_occupancy
_atom_site_symmetry_multiplicity
_atom_site_calc_flag
_atom_site_refinement_flags
_atom_site_disorder_assembly
_atom_site_disorder_group
Zn1 Zn 0.88438(3) 0.68960(3) 0.71368(2) 0.02831(10) Uani 1 1 d . . .
N1 N 0.9590(2) 0.6965(2) 0.56176(16) 0.0293(5) Uani 1 1 d . . .
N2 N 0.9333(2) 0.8349(2) 0.69261(16) 0.0306(5) Uani 1 1 d . . .
N3 N 1.0474(2) 0.5479(2) 0.76189(16) 0.0298(5) Uani 1 1 d . . .
N4 N 1.0876(2) 0.6767(2) 0.53872(16) 0.0302(5) Uani 1 1 d . . .
N5 N 1.0562(2) 0.8184(2) 0.63643(17) 0.0320(5) Uani 1 1 d . . .
N6 N 1.1518(2) 0.5811(2) 0.71187(17) 0.0321(5) Uani 1 1 d . . .
N7 N 0.72288(19) 0.6743(2) 0.79533(16) 0.0285(5) Uani 1 1 d . . .
N8 N 1.3263(5) 0.9401(4) 0.7359(3) 0.1014(14) Uani 1 1 d . . .
O1 O 0.7139(2) 0.5589(2) 0.71188(16) 0.0441(5) Uani 1 1 d . . .
O2 O 0.7105(2) 0.74634(19) 0.92248(15) 0.0423(5) Uani 1 1 d . . .
S1 S 0.52226(8) 0.67865(9) 0.94682(7) 0.0535(2) Uani 1 1 d . . .
B1 B 1.1445(3) 0.6918(3) 0.6105(2) 0.0329(7) Uani 1 1 d . . .
H1 H 1.2314 0.6922 0.5758 0.039 Uiso 1 1 calc R . .
C1 C 1.1424(3) 0.6539(3) 0.4462(2) 0.0333(6) Uani 1 1 d . . .
C2 C 1.0493(3) 0.6583(3) 0.4094(2) 0.0352(6) Uani 1 1 d . . .
H2A H 1.0598 0.6451 0.3470 0.042 Uiso 1 1 calc R . .
C3 C 0.9362(2) 0.6862(2) 0.4826(2) 0.0296(6) Uani 1 1 d . . .
C4 C 1.2806(3) 0.6310(3) 0.3974(2) 0.0474(8) Uani 1 1 d . . .
H4A H 1.3217 0.6336 0.4427 0.071 Uiso 1 1 calc R . .
H4B H 1.2866 0.6960 0.3319 0.071 Uiso 1 1 calc R . .
H4C H 1.3230 0.5484 0.3859 0.071 Uiso 1 1 calc R . .
C5 C 0.8067(3) 0.7107(2) 0.4758(2) 0.0298(6) Uani 1 1 d . . .
C6 C 0.6973(3) 0.7896(3) 0.5257(2) 0.0357(6) Uani 1 1 d . . .
H6A H 0.7055 0.8267 0.5665 0.043 Uiso 1 1 calc R . .
C7 C 0.5760(3) 0.8148(3) 0.5166(2) 0.0419(7) Uani 1 1 d . . .
H7A H 0.5027 0.8676 0.5515 0.050 Uiso 1 1 calc R . .
C8 C 0.5637(3) 0.7615(3) 0.4555(3) 0.0502(8) Uani 1 1 d . . .
H8A H 0.4818 0.7781 0.4490 0.060 Uiso 1 1 calc R . .
C9 C 0.6713(3) 0.6843(3) 0.4042(3) 0.0512(8) Uani 1 1 d . . .
H9A H 0.6628 0.6496 0.3617 0.061 Uiso 1 1 calc R . .
C10 C 0.7921(3) 0.6577(3) 0.4152(2) 0.0404(7) Uani 1 1 d . . .
H10A H 0.8650 0.6033 0.3814 0.048 Uiso 1 1 calc R . .
C11 C 1.0816(3) 0.9198(3) 0.6170(2) 0.0376(7) Uani 1 1 d . . .
C12 C 0.9748(3) 1.0041(3) 0.6620(2) 0.0425(7) Uani 1 1 d . . .
H12A H 0.9651 1.0833 0.6618 0.051 Uiso 1 1 calc R . .
C13 C 0.8839(3) 0.9488(3) 0.7078(2) 0.0353(6) Uani 1 1 d . . .
C14 C 1.2058(3) 0.9330(3) 0.5546(3) 0.0565(9) Uani 1 1 d . . .
H14A H 1.2626 0.8573 0.5334 0.085 Uiso 1 1 calc R . .
H14B H 1.2455 0.9442 0.5959 0.085 Uiso 1 1 calc R . .
H14C H 1.1899 1.0062 0.4939 0.085 Uiso 1 1 calc R . .
C15 C 0.7527(3) 1.0021(3) 0.7646(2) 0.0430(7) Uani 1 1 d . . .
C16 C 0.7337(5) 1.0536(4) 0.8402(3) 0.0795(13) Uani 1 1 d . . .
H16A H 0.8043 1.0527 0.8547 0.095 Uiso 1 1 calc R . .
C17 C 0.6124(7) 1.1058(5) 0.8937(5) 0.121(2) Uani 1 1 d . . .
H17A H 0.6008 1.1399 0.9449 0.145 Uiso 1 1 calc R . .
C18 C 0.5096(5) 1.1085(5) 0.8735(4) 0.112(2) Uani 1 1 d . . .
H18A H 0.4269 1.1450 0.9103 0.134 Uiso 1 1 calc R . .
C19 C 0.5262(4) 1.0577(4) 0.7987(3) 0.0822(15) Uani 1 1 d . . .
H19A H 0.4549 1.0589 0.7849 0.099 Uiso 1 1 calc R . .
C20 C 0.6484(3) 1.0048(3) 0.7442(3) 0.0532(9) Uani 1 1 d . . .
H20A H 0.6599 0.9706 0.6930 0.064 Uiso 1 1 calc R . .
C21 C 1.2470(3) 0.5062(3) 0.7656(2) 0.0374(6) Uani 1 1 d . . .
C22 C 1.2045(3) 0.4219(3) 0.8514(2) 0.0382(7) Uani 1 1 d . . .
H22A H 1.2503 0.3583 0.9028 0.046 Uiso 1 1 calc R . .
C23 C 1.0796(2) 0.4505(3) 0.8464(2) 0.0315(6) Uani 1 1 d . . .
C24 C 1.3740(3) 0.5191(4) 0.7311(3) 0.0568(9) Uani 1 1 d . . .
H24A H 1.3742 0.5878 0.6673 0.085 Uiso 1 1 calc R . .
H24B H 1.4415 0.4406 0.7197 0.085 Uiso 1 1 calc R . .
H24C H 1.3887 0.5372 0.7838 0.085 Uiso 1 1 calc R . .
C25 C 0.9926(3) 0.3851(2) 0.9160(2) 0.0330(6) Uani 1 1 d . . .
C26 C 0.9994(3) 0.3251(3) 1.0198(2) 0.0445(7) Uani 1 1 d . . .
H26A H 1.0596 0.3263 1.0462 0.053 Uiso 1 1 calc R . .
C27 C 0.9175(3) 0.2637(3) 1.0839(3) 0.0575(9) Uani 1 1 d . . .
H27A H 0.9223 0.2233 1.1539 0.069 Uiso 1 1 calc R . .
C28 C 0.8288(3) 0.2609(3) 1.0465(3) 0.0586(10) Uani 1 1 d . . .
H28A H 0.7725 0.2200 1.0911 0.070 Uiso 1 1 calc R . .
C29 C 0.8227(3) 0.3181(3) 0.9433(3) 0.0514(8) Uani 1 1 d . . .
H29A H 0.7634 0.3150 0.9172 0.062 Uiso 1 1 calc R . .
C30 C 0.9042(3) 0.3802(3) 0.8785(2) 0.0400(7) Uani 1 1 d . . .
H30A H 0.8997 0.4195 0.8083 0.048 Uiso 1 1 calc R . .
C31 C 0.6656(3) 0.6148(3) 0.7770(2) 0.0333(6) Uani 1 1 d . . .
C32 C 0.5354(3) 0.6231(3) 0.8458(3) 0.0464(8) Uani 1 1 d . . .
H32A H 0.5293 0.5397 0.8746 0.056 Uiso 1 1 calc R . .
H32B H 0.4671 0.6824 0.8068 0.056 Uiso 1 1 calc R . .
C33 C 0.6679(2) 0.7058(3) 0.8853(2) 0.0317(6) Uani 1 1 d . . .
C34 C 1.2509(5) 1.0084(5) 0.7763(4) 0.0858(14) Uani 1 1 d . . .
C35 C 1.1546(6) 1.0961(5) 0.8304(5) 0.156(3) Uani 1 1 d . . .
H35A H 1.1617 1.0625 0.9024 0.234 Uiso 1 1 calc R . .
H35B H 1.0705 1.1094 0.8256 0.234 Uiso 1 1 calc R . .
H35C H 1.1662 1.1762 0.8001 0.234 Uiso 1 1 calc R . .

loop_
_atom_site_aniso_label
_atom_site_aniso_U_11
_atom_site_aniso_U_22
_atom_site_aniso_U_33
_atom_site_aniso_U_23
_atom_site_aniso_U_13
_atom_site_aniso_U_12
Zn1 0.02563(16) 0.03042(17) 0.02832(17) -0.01004(12) -0.00207(12) -0.01142(12)
N1 0.0267(11) 0.0321(12) 0.0292(12) -0.0093(9) -0.0032(9) -0.0129(9)
N2 0.0304(12) 0.0310(12) 0.0304(12) -0.0114(10) -0.0036(9) -0.0116(10)
N3 0.0251(11) 0.0331(12) 0.0286(12) -0.0084(10) -0.0043(9) -0.0104(9)
N4 0.0258(11) 0.0331(12) 0.0291(12) -0.0106(10) -0.0008(9) -0.0114(9)
N5 0.0298(12) 0.0361(13) 0.0337(12) -0.0111(10) -0.0029(10) -0.0171(10)
N6 0.0252(11) 0.0356(12) 0.0349(12) -0.0113(10) -0.0045(9) -0.0115(10)
N7 0.0254(11) 0.0322(12) 0.0281(11) -0.0097(9) -0.0018(9) -0.0128(9)
N8 0.120(4) 0.083(3) 0.079(3) -0.021(2) -0.006(3) -0.034(3)
O1 0.0534(13) 0.0457(12) 0.0405(12) -0.0195(10) -0.0056(10) -0.0215(10)
O2 0.0507(13) 0.0463(12) 0.0378(11) -0.0138(10) -0.0125(10) -0.0207(10)
S1 0.0473(5) 0.0725(6) 0.0482(5) -0.0304(4) 0.0167(4) -0.0364(4)
B1 0.0281(15) 0.0407(18) 0.0329(17) -0.0128(14) -0.0007(13) -0.0177(14)
C1 0.0321(14) 0.0313(14) 0.0328(15) -0.0135(12) 0.0023(12) -0.0119(12)
C2 0.0404(16) 0.0363(15) 0.0312(15) -0.0166(12) -0.0022(12) -0.0143(13)
C3 0.0336(14) 0.0266(13) 0.0275(13) -0.0073(11) -0.0047(11) -0.0123(11)
C4 0.0356(16) 0.059(2) 0.0468(19) -0.0258(16) 0.0073(14) -0.0195(15)
C5 0.0350(14) 0.0258(13) 0.0274(13) -0.0057(11) -0.0063(11) -0.0125(11)
C6 0.0381(15) 0.0344(15) 0.0357(15) -0.0087(12) -0.0099(12) -0.0143(12)
C7 0.0352(16) 0.0410(17) 0.0456(18) -0.0122(14) -0.0102(13) -0.0105(13)
C8 0.0418(18) 0.054(2) 0.060(2) -0.0142(17) -0.0210(16) -0.0168(16)
C9 0.054(2) 0.059(2) 0.057(2) -0.0245(17) -0.0193(17) -0.0220(17)
C10 0.0441(17) 0.0395(17) 0.0410(17) -0.0171(14) -0.0088(14) -0.0140(14)
C11 0.0421(16) 0.0385(16) 0.0370(16) -0.0053(13) -0.0126(13) -0.0207(14)
C12 0.0567(19) 0.0327(16) 0.0451(17) -0.0081(13) -0.0140(15) -0.0226(14)
C13 0.0446(16) 0.0296(14) 0.0316(15) -0.0071(12) -0.0115(12) -0.0129(12)
C14 0.055(2) 0.058(2) 0.065(2) -0.0117(18) -0.0055(18) -0.0384(18)
C15 0.0515(19) 0.0295(15) 0.0382(17) -0.0107(13) -0.0026(14) -0.0116(14)
C16 0.103(3) 0.070(3) 0.069(3) -0.045(2) 0.003(2) -0.029(3)
C17 0.141(5) 0.086(4) 0.100(4) -0.069(3) 0.024(4) -0.015(4)
C18 0.087(4) 0.065(3) 0.084(4) -0.023(3) 0.031(3) 0.015(3)
C19 0.045(2) 0.064(3) 0.075(3) 0.000(2) 0.002(2) 0.0012(19)
C20 0.0407(18) 0.0472(19) 0.0444(19) -0.0080(15) -0.0021(15) -0.0049(15)
C21 0.0284(14) 0.0429(17) 0.0420(17) -0.0174(14) -0.0097(12) -0.0084(12)
C22 0.0357(15) 0.0389(16) 0.0358(16) -0.0106(13) -0.0136(13) -0.0068(13)
C23 0.0331(14) 0.0312(14) 0.0288(14) -0.0134(11) -0.0061(11) -0.0075(11)
C24 0.0339(17) 0.073(2) 0.064(2) -0.0165(19) -0.0168(16) -0.0187(17)
C25 0.0356(14) 0.0229(13) 0.0345(15) -0.0087(11) -0.0080(12) -0.0055(11)
C26 0.0489(18) 0.0415(17) 0.0343(16) -0.0028(13) -0.0112(14) -0.0155(14)
C27 0.056(2) 0.054(2) 0.0397(19) 0.0023(16) -0.0081(16) -0.0177(17)
C28 0.049(2) 0.048(2) 0.058(2) 0.0001(17) -0.0012(17) -0.0222(16)
C29 0.0442(18) 0.0431(18) 0.061(2) -0.0042(16) -0.0129(16) -0.0197(15)
C30 0.0391(16) 0.0326(15) 0.0425(17) -0.0076(13) -0.0114(13) -0.0098(13)
C31 0.0350(15) 0.0326(15) 0.0320(15) -0.0056(12) -0.0088(12) -0.0143(12)
C32 0.0395(17) 0.058(2) 0.0520(19) -0.0234(16) 0.0006(14) -0.0277(15)
C33 0.0304(14) 0.0322(14) 0.0284(14) -0.0060(11) -0.0048(11) -0.0119(12)
C34 0.093(4) 0.059(3) 0.070(3) 0.002(2) -0.004(3) -0.027(3)
C35 0.142(6) 0.083(4) 0.146(6) -0.033(4) 0.038(5) -0.015(4)

loop_
_atom_type_symbol
_atom_type_description
_atom_type_scat_dispersion_real
_atom_type_scat_dispersion_imag
_atom_type_scat_source
C C 0.0033 0.0016 'International Tables Vol C Tables 4.2.6.8 and 6.1.1.4'
H H 0.0000 0.0000 'International Tables Vol C Tables 4.2.6.8 and 6.1.1.4'
B B 0.0013 0.0007 'International Tables Vol C Tables 4.2.6.8 and 6.1.1.4'
N N 0.0061 0.0033 'International Tables Vol C Tables 4.2.6.8 and 6.1.1.4'
O O 0.0106 0.0060 'International Tables Vol C Tables 4.2.6.8 and 6.1.1.4'
S S 0.1246 0.1234 'International Tables Vol C Tables 4.2.6.8 and 6.1.1.4'
Zn Zn 0.2839 1.4301 'International Tables Vol C Tables 4.2.6.8 and 6.1.1.4'

loop_
_geom_angle_atom_site_label_1
_geom_angle_atom_site_label_2
_geom_angle_atom_site_label_3
_geom_angle
_geom_angle_site_symmetry_1
_geom_angle_site_symmetry_3
_geom_angle_publ_flag
N7 Zn1 N2 123.83(9) . . y
N7 Zn1 N3 116.88(9) . . y
N2 Zn1 N3 95.68(9) . . y
N7 Zn1 N1 127.77(9) . . y
N2 Zn1 N1 90.80(9) . . y
N3 Zn1 N1 93.75(9) . . y
C3 N1 N4 106.7(2) . . y
C3 N1 Zn1 141.18(17) . . y
N4 N1 Zn1 109.95(15) . . y
C13 N2 N5 106.2(2) . . y
C13 N2 Zn1 141.79(19) . . y
N5 N2 Zn1 111.73(15) . . y
C23 N3 N6 106.9(2) . . y
C23 N3 Zn1 137.93(18) . . y
N6 N3 Zn1 111.34(16) . . y
C1 N4 N1 109.4(2) . . y
C1 N4 B1 129.9(2) . . y
N1 N4 B1 120.5(2) . . y
C11 N5 N2 110.2(2) . . y
C11 N5 B1 129.8(2) . . y
N2 N5 B1 119.9(2) . . y
C21 N6 N3 109.7(2) . . y
C21 N6 B1 131.0(2) . . y
N3 N6 B1 119.3(2) . . y
C33 N7 C31 114.5(2) . . y
C33 N7 Zn1 121.32(18) . . y
C31 N7 Zn1 123.45(18) . . y
C33 S1 C32 91.86(13) . . y
N4 B1 N6 109.7(2) . . y
N4 B1 N5 109.0(2) . . y
N6 B1 N5 108.8(2) . . y
N4 C1 C2 107.7(2) . . y
N4 C1 C4 123.2(3) . . y
C2 C1 C4 129.1(3) . . y
C1 C2 C3 106.6(2) . . y
N1 C3 C2 109.6(2) . . y
N1 C3 C5 122.4(2) . . y
C2 C3 C5 127.9(2) . . y
C6 C5 C10 118.3(3) . . y
C6 C5 C3 121.8(2) . . y
C10 C5 C3 119.9(2) . . y
C7 C6 C5 121.3(3) . . y
C6 C7 C8 119.4(3) . . y
C9 C8 C7 120.2(3) . . y
C8 C9 C10 120.1(3) . . y
C9 C10 C5 120.7(3) . . y
N5 C11 C12 107.7(3) . . y
N5 C11 C14 123.3(3) . . y
C12 C11 C14 128.9(3) . . y
C11 C12 C13 106.3(3) . . y
N2 C13 C12 109.5(3) . . y
N2 C13 C15 123.0(3) . . y
C12 C13 C15 127.5(3) . . y
C20 C15 C16 119.0(3) . . y
C20 C15 C13 122.2(3) . . y
C16 C15 C13 118.8(3) . . y
C17 C16 C15 120.4(5) . . y
C18 C17 C16 120.7(5) . . y
C17 C18 C19 120.0(5) . . y
C18 C19 C20 119.7(5) . . y
C15 C20 C19 120.2(4) . . y
N6 C21 C22 108.0(2) . . y
N6 C21 C24 122.6(3) . . y
C22 C21 C24 129.4(3) . . y
C21 C22 C23 105.9(3) . . y
N3 C23 C22 109.6(2) . . y
N3 C23 C25 121.9(2) . . y
C22 C23 C25 128.4(3) . . y
C26 C25 C30 119.1(3) . . y
C26 C25 C23 120.6(3) . . y
C30 C25 C23 120.4(3) . . y
C27 C26 C25 119.8(3) . . y
C28 C27 C26 120.9(3) . . y
C27 C28 C29 119.9(3) . . y
C28 C29 C30 119.7(3) . . y
C29 C30 C25 120.7(3) . . y
O1 C31 N7 123.9(3) . . y
O1 C31 C32 122.2(3) . . y
N7 C31 C32 113.9(2) . . y
C31 C32 S1 105.9(2) . . y
O2 C33 N7 125.7(3) . . y
O2 C33 S1 122.1(2) . . y
N7 C33 S1 112.2(2) . . y
N8 C34 C35 178.7(7) . . y

loop_
_geom_bond_atom_site_label_1
_geom_bond_atom_site_label_2
_geom_bond_distance
_geom_bond_site_symmetry_2
_geom_bond_publ_flag
Zn1 N7 1.940(2) . y
Zn1 N2 2.040(2) . y
Zn1 N3 2.043(2) . y
Zn1 N1 2.046(2) . y
N1 C3 1.336(3) . y
N1 N4 1.385(3) . y
N2 C13 1.342(3) . y
N2 N5 1.378(3) . y
N3 C23 1.342(3) . y
N3 N6 1.371(3) . y
N4 C1 1.352(3) . y
N4 B1 1.540(4) . y
N5 C11 1.338(3) . y
N5 B1 1.551(4) . y
N6 C21 1.351(3) . y
N6 B1 1.546(4) . y
N7 C33 1.365(3) . y
N7 C31 1.370(3) . y
N8 C34 1.098(6) . y
O1 C31 1.220(3) . y
O2 C33 1.214(3) . y
S1 C33 1.788(3) . y
S1 C32 1.794(3) . y
C1 C2 1.374(4) . y
C1 C4 1.498(4) . y
C2 C3 1.393(4) . y
C3 C5 1.474(4) . y
C5 C6 1.389(4) . y
C5 C10 1.392(4) . y
C6 C7 1.387(4) . y
C7 C8 1.385(4) . y
C8 C9 1.379(5) . y
C9 C10 1.386(4) . y
C11 C12 1.375(4) . y
C11 C14 1.497(4) . y
C12 C13 1.392(4) . y
C13 C15 1.472(4) . y
C15 C20 1.372(5) . y
C15 C16 1.388(5) . y
C16 C17 1.372(6) . y
C17 C18 1.352(8) . y
C18 C19 1.383(8) . y
C19 C20 1.388(5) . y
C21 C22 1.379(4) . y
C21 C24 1.498(4) . y
C22 C23 1.396(4) . y
C23 C25 1.472(4) . y
C25 C26 1.391(4) . y
C25 C30 1.389(4) . y
C26 C27 1.380(4) . y
C27 C28 1.377(5) . y
C28 C29 1.380(5) . y
C29 C30 1.384(4) . y
C31 C32 1.515(4) . y
C34 C35 1.427(7) . y

loop_
_cod_changelog_entry_id
_cod_changelog_entry_author
_cod_changelog_entry_date
_cod_changelog_entry_text
1 'Vaitkus, Antanas' 2024-11-15T14:40:08+02:00
;
 Removed multiple data items that had the 'Y' placeholder value.
;
